data_7061004
loop_
_publ_author_name
'Guo, Benyue'
'Zhang, Xiya'
'Lin, Xiangyang'
'Huang, Haifeng'
'Yang, Jun'

_publ_section_title
;
 Combining potassium with positive oxygen-balanced polynitropyrazole: a
 promising way to develop green primary explosives
;
_journal_issue 43
_journal_name_full 'New Journal of Chemistry'
_journal_page_first 20426
_journal_page_last 20431
_journal_paper_doi 10.1039/D1NJ04452D
_journal_volume 45
_journal_year 2021
_chemical_formula_moiety 'C4 H5 K N8 O12'
_chemical_formula_sum 'C4 H5 K N8 O12'
_chemical_formula_weight 396.26
_space_group_crystal_system monoclinic
_space_group_IT_number 14
_space_group_name_Hall '-P 2yn'
_space_group_name_H-M_alt 'P 1 21/n 1'
_atom_sites_solution_hydrogens mixed
_atom_sites_solution_primary dual
_audit_creation_date 2021-07-15
_audit_creation_method
;
Olex2 1.2
(compiled 2018.05.29 svn.r3508 for OlexSys, GUI svn.r5506)
;
_audit_update_record
;
2021-07-23 deposited with the CCDC.	2021-10-11 downloaded from the CCDC.
;
_cell_angle_alpha 90
_cell_angle_beta 103.155(17)
_cell_angle_gamma 90
_cell_formula_units_Z 4
_cell_length_a 11.266(6)
_cell_length_b 6.3213(19)
_cell_length_c 19.213(7)
_cell_measurement_reflns_used 1220
_cell_measurement_temperature 140
_cell_measurement_theta_max 25.688
_cell_measurement_theta_min 3.366
_cell_volume 1332.4(10)
_computing_cell_refinement 'SAINT V8.40A (?, 2016)'
_computing_data_reduction 'SAINT V8.40A (?, 2016)'
_computing_molecular_graphics 'Olex2 (Dolomanov et al., 2009)'
_computing_publication_material 'Olex2 (Dolomanov et al., 2009)'
_computing_structure_refinement 'ShelXL (Sheldrick, 2015)'
_computing_structure_solution 'ShelXT (Sheldrick, 2015)'
_diffrn_ambient_temperature 140
_diffrn_measured_fraction_theta_full 0.997
_diffrn_measured_fraction_theta_max 0.993
_diffrn_measurement_device_type 'D8 VENTURE'
_diffrn_measurement_method '\f and \w scans'
_diffrn_radiation_type MoK\a
_diffrn_radiation_wavelength 0.71073
_diffrn_reflns_av_R_equivalents 0
_diffrn_reflns_av_unetI/netI 0.0826
_diffrn_reflns_Laue_measured_fraction_full 0.997
_diffrn_reflns_Laue_measured_fraction_max 0.993
_diffrn_reflns_number 2711
_diffrn_reflns_point_group_measured_fraction_full 0.997
_diffrn_reflns_point_group_measured_fraction_max 0.993
_diffrn_reflns_theta_full 25.242
_diffrn_reflns_theta_max 26.401
_diffrn_reflns_theta_min 1.926
_diffrn_standards_number 0
_exptl_absorpt_coefficient_mu 0.494
_exptl_absorpt_correction_T_max 0.7562
_exptl_absorpt_correction_T_min 0.5623
_exptl_absorpt_correction_type multi-scan
_exptl_absorpt_process_details
;
 TWINABS-2012/1 (Bruker,2012) was used for absorption correction.

Final HKLF 4 output contains 17241 reflections, Rint = 0.1042
 (7045 with I > 3sig(I), Rint = 0.0686)
;
_exptl_crystal_colour colourless
_exptl_crystal_colour_primary colourless
_exptl_crystal_density_diffrn 1.975
_exptl_crystal_description block
_exptl_crystal_F_000 800
_exptl_crystal_size_max 0.11
_exptl_crystal_size_mid 0.06
_exptl_crystal_size_min 0.03
_refine_diff_density_max 0.387
_refine_diff_density_min -0.396
_refine_diff_density_rms 0.094
_refine_ls_extinction_method none
_refine_ls_goodness_of_fit_ref 1.075
_refine_ls_hydrogen_treatment constr
_refine_ls_matrix_type full
_refine_ls_number_parameters 228
_refine_ls_number_reflns 2711
_refine_ls_number_restraints 0
_refine_ls_restrained_S_all 1.075
_refine_ls_R_factor_all 0.1183
_refine_ls_R_factor_gt 0.0686
_refine_ls_shift/su_max 0.000
_refine_ls_shift/su_mean 0.000
_refine_ls_structure_factor_coef Fsqd
_refine_ls_weighting_details 'w=1/[\s^2^(Fo^2^)+(0.0293P)^2^+3.0977P] where P=(Fo^2^+2Fc^2^)/3'
_refine_ls_weighting_scheme calc
_refine_ls_wR_factor_gt 0.1131
_refine_ls_wR_factor_ref 0.1311
_reflns_Friedel_coverage 0.000
_reflns_number_gt 1821
_reflns_number_total 2711
_reflns_threshold_expression 'I > 2\s(I)'
_cod_data_source_file d1nj04452d2.cif
_cod_data_source_block mo_20211084_0m_4
_cod_depositor_comments 'Adding full bibliography for 7061003--7061004.cif.'
_cod_original_cell_volume 1332.4(9)
_cod_database_code 7061004
_shelx_shelxl_version_number 2018/3
_shelx_space_group_comment
;
The symmetry employed for this shelxl refinement is uniquely defined
by the following loop, which should always be used as a source of
symmetry information in preference to the above space-group names.
They are only intended as comments.
;
_shelx_estimated_absorpt_t_max 0.985
_shelx_estimated_absorpt_t_min 0.948
_olex2_refinement_description
;
1. Fixed Uiso
 At 1.2 times of:
  All N(H) groups
 At 1.5 times of:
  All O(H,H) groups
2.a Rotating group:
 O7(H7A,H7B), O10(H10A,H10B)
2.b Aromatic/amide H refined with riding coordinates:
 N6(H6)
;
_olex2_submission_special_instructions 'No special instructions were received'

loop_
_space_group_symop_operation_xyz
'x, y, z'
'-x+1/2, y+1/2, -z+1/2'
'-x, -y, -z'
'x-1/2, -y-1/2, z-1/2'

loop_
_atom_site_label
_atom_site_type_symbol
_atom_site_fract_x
_atom_site_fract_y
_atom_site_fract_z
_atom_site_U_iso_or_equiv
_atom_site_adp_type
_atom_site_occupancy
_atom_site_site_symmetry_order
_atom_site_calc_flag
_atom_site_refinement_flags_posn
_atom_site_refinement_flags_adp
_atom_site_refinement_flags_occupancy
_atom_site_disorder_assembly
_atom_site_disorder_group
K1 K 0.29049(9) 0.94341(15) 0.49882(5) 0.0264(3) Uani 1 1 d . . . . .
O4 O 0.3219(3) 0.2475(5) 0.40087(17) 0.0303(8) Uani 1 1 d . . . . .
O2 O 0.6016(3) 0.7216(5) 0.37443(17) 0.0297(8) Uani 1 1 d . . . . .
O3 O 0.3221(3) 0.5389(5) 0.46114(17) 0.0303(8) Uani 1 1 d . . . . .
O1 O 0.4928(3) 0.8087(5) 0.44981(17) 0.0314(8) Uani 1 1 d . . . . .
O6 O 0.2966(3) 0.3718(5) 0.16620(17) 0.0329(8) Uani 1 1 d . . . . .
O5 O 0.2592(3) 0.4893(5) 0.26538(17) 0.0333(8) Uani 1 1 d . . . . .
N2 N 0.3616(3) 0.4284(6) 0.41773(18) 0.0224(8) Uani 1 1 d . . . . .
O9 O 0.4902(3) -0.2377(5) 0.22199(17) 0.0355(8) Uani 1 1 d . . . . .
O11 O 0.7291(3) -0.0605(5) 0.25358(19) 0.0359(8) Uani 1 1 d . . . . .
O12 O 0.7962(3) 0.0358(5) 0.36393(17) 0.0317(8) Uani 1 1 d . . . . .
N3 N 0.4895(3) 0.3656(5) 0.33785(18) 0.0198(8) Uani 1 1 d . . . . .
N4 N 0.5963(3) 0.2590(6) 0.35966(19) 0.0220(8) Uani 1 1 d . . . . .
O7 O 0.0487(3) 0.8489(6) 0.43945(17) 0.0357(8) Uani 1 1 d . . . . .
H7A H 0.007177 0.966455 0.422612 0.054 Uiso 1 1 d GR . . . .
H7B H 0.011514 0.804228 0.473436 0.054 Uiso 1 1 d GR . . . .
O8 O 0.4648(3) -0.1941(5) 0.10704(17) 0.0381(9) Uani 1 1 d . . . . .
N5 N 0.3225(3) 0.4019(6) 0.2313(2) 0.0234(8) Uani 1 1 d . . . . .
N8 N 0.7189(3) 0.0310(6) 0.3079(2) 0.0256(9) Uani 1 1 d . . . . .
N1 N 0.5158(3) 0.6853(6) 0.40408(19) 0.0238(9) Uani 1 1 d . . . . .
N7 N 0.4815(3) -0.1289(6) 0.1689(2) 0.0279(9) Uani 1 1 d . . . . .
O10 O 0.1592(3) 1.3177(7) 0.5352(2) 0.0520(11) Uani 1 1 d . . . . .
H10A H 0.197540 1.370168 0.578042 0.078 Uiso 1 1 d GR . . . .
H10B H 0.162611 1.425340 0.504822 0.078 Uiso 1 1 d GR . . . .
N6 N 0.4902(3) 0.0852(6) 0.17665(19) 0.0292(9) Uani 1 1 d . . . . .
H6 H 0.483047 0.166510 0.138747 0.035 Uiso 1 1 calc R . . . .
C1 C 0.4510(4) 0.5024(6) 0.3849(2) 0.0196(9) Uani 1 1 d . . . . .
C4 C 0.6074(4) 0.1487(7) 0.3031(2) 0.0194(9) Uani 1 1 d . . . . .
C3 C 0.5103(4) 0.1752(7) 0.2441(2) 0.0203(9) Uani 1 1 d . . . . .
C2 C 0.4382(4) 0.3163(7) 0.2682(2) 0.0204(10) Uani 1 1 d . . . . .

loop_
_atom_site_aniso_label
_atom_site_aniso_U_11
_atom_site_aniso_U_22
_atom_site_aniso_U_33
_atom_site_aniso_U_23
_atom_site_aniso_U_13
_atom_site_aniso_U_12
K1 0.0255(5) 0.0231(5) 0.0307(6) -0.0025(5) 0.0067(4) -0.0020(4)
O4 0.0370(19) 0.0191(16) 0.0369(19) -0.0077(15) 0.0127(15) -0.0112(14)
O2 0.0264(18) 0.0245(18) 0.042(2) 0.0026(15) 0.0158(15) -0.0046(14)
O3 0.0399(19) 0.0210(17) 0.0362(18) -0.0074(15) 0.0218(15) -0.0019(15)
O1 0.0289(18) 0.0239(17) 0.0407(19) -0.0132(16) 0.0062(15) -0.0056(14)
O6 0.0349(19) 0.0300(19) 0.0313(19) 0.0040(16) 0.0023(15) 0.0032(15)
O5 0.0277(18) 0.0324(19) 0.040(2) -0.0007(16) 0.0080(16) 0.0089(15)
N2 0.024(2) 0.0192(19) 0.025(2) 0.0004(17) 0.0077(16) -0.0015(16)
O9 0.045(2) 0.0249(18) 0.034(2) 0.0061(16) 0.0029(16) 0.0004(16)
O11 0.037(2) 0.0304(19) 0.046(2) -0.0076(17) 0.0215(17) 0.0063(16)
O12 0.0219(17) 0.0324(19) 0.040(2) 0.0080(16) 0.0053(15) 0.0052(15)
N3 0.020(2) 0.0191(19) 0.0207(19) 0.0021(16) 0.0048(15) 0.0012(15)
N4 0.019(2) 0.0197(19) 0.027(2) 0.0052(17) 0.0045(16) -0.0008(16)
O7 0.0303(19) 0.041(2) 0.037(2) -0.0049(17) 0.0102(15) 0.0044(16)
O8 0.046(2) 0.035(2) 0.031(2) -0.0107(17) 0.0028(16) 0.0042(16)
N5 0.025(2) 0.0181(19) 0.027(2) 0.0035(17) 0.0052(17) 0.0015(16)
N8 0.021(2) 0.021(2) 0.037(2) 0.0044(19) 0.0106(18) 0.0019(16)
N1 0.025(2) 0.019(2) 0.027(2) -0.0002(17) 0.0052(17) -0.0025(16)
N7 0.032(2) 0.020(2) 0.030(2) -0.0021(19) 0.0034(18) 0.0045(17)
O10 0.046(2) 0.068(3) 0.042(2) 0.015(2) 0.0097(18) -0.008(2)
N6 0.046(2) 0.019(2) 0.025(2) 0.0006(18) 0.0111(18) 0.0054(18)
C1 0.024(2) 0.013(2) 0.023(2) -0.0029(18) 0.0076(18) -0.0021(18)
C4 0.021(2) 0.015(2) 0.026(2) 0.0004(19) 0.0117(18) -0.0006(18)
C3 0.022(2) 0.015(2) 0.025(2) 0.0004(19) 0.0084(19) -0.0026(18)
C2 0.019(2) 0.017(2) 0.025(2) 0.002(2) 0.0048(18) -0.0032(18)

loop_
_atom_type_symbol
_atom_type_description
_atom_type_scat_dispersion_real
_atom_type_scat_dispersion_imag
_atom_type_scat_source
C C 0.0033 0.0016 'International Tables Vol C Tables 4.2.6.8 and 6.1.1.4'
H H 0.0000 0.0000 'International Tables Vol C Tables 4.2.6.8 and 6.1.1.4'
K K 0.2009 0.2494 'International Tables Vol C Tables 4.2.6.8 and 6.1.1.4'
N N 0.0061 0.0033 'International Tables Vol C Tables 4.2.6.8 and 6.1.1.4'
O O 0.0106 0.0060 'International Tables Vol C Tables 4.2.6.8 and 6.1.1.4'

loop_
_geom_angle_atom_site_label_1
_geom_angle_atom_site_label_2
_geom_angle_atom_site_label_3
_geom_angle
_geom_angle_site_symmetry_1
_geom_angle_site_symmetry_3
_geom_angle_publ_flag
O4 K1 K1 67.83(7) 1_565 3_676 ?
O4 K1 O2 88.46(9) 1_565 3_676 ?
O4 K1 O1 75.04(10) 1_565 . ?
O4 K1 O1 68.02(10) 1_565 3_676 ?
O4 K1 O6 58.07(9) 1_565 2 ?
O4 K1 O12 132.92(10) 1_565 3_666 ?
O4 K1 N4 144.58(10) 1_565 3_666 ?
O4 K1 N1 74.47(9) 1_565 3_676 ?
O4 K1 O10 75.71(10) 1_565 . ?
O2 K1 K1 72.17(6) 3_676 3_676 ?
O2 K1 N1 21.24(8) 3_676 3_676 ?
O3 K1 K1 87.36(7) . 3_676 ?
O3 K1 O4 115.44(10) . 1_565 ?
O3 K1 O2 140.17(9) . 3_676 ?
O3 K1 O1 116.96(10) . 3_676 ?
O3 K1 O1 56.86(9) . . ?
O3 K1 O6 67.79(9) . 2 ?
O3 K1 O12 111.35(10) . 3_666 ?
O3 K1 N4 77.61(10) . 3_666 ?
O3 K1 O7 82.12(10) . . ?
O3 K1 N1 133.05(10) . 3_676 ?
O3 K1 O10 157.47(11) . . ?
O1 K1 K1 33.41(6) . 3_676 ?
O1 K1 K1 32.24(7) 3_676 3_676 ?
O1 K1 O2 40.94(9) 3_676 3_676 ?
O1 K1 O2 104.88(9) . 3_676 ?
O1 K1 O1 65.65(11) . 3_676 ?
O1 K1 O6 72.89(9) . 2 ?
O1 K1 O6 118.13(10) 3_676 2 ?
O1 K1 O12 95.43(10) 3_676 3_666 ?
O1 K1 O12 139.50(9) . 3_666 ?
O1 K1 N4 76.70(10) 3_676 3_666 ?
O1 K1 N4 87.95(10) . 3_666 ?
O1 K1 N1 20.23(9) 3_676 3_676 ?
O1 K1 N1 85.70(10) . 3_676 ?
O1 K1 O10 144.57(10) . . ?
O1 K1 O10 85.08(10) 3_676 . ?
O6 K1 K1 96.47(7) 2 3_676 ?
O6 K1 O2 146.22(9) 2 3_676 ?
O6 K1 N1 131.29(9) 2 3_676 ?
O12 K1 K1 120.16(7) 3_666 3_676 ?
O12 K1 O2 57.08(9) 3_666 3_676 ?
O12 K1 O6 143.36(9) 3_666 2 ?
O12 K1 N1 77.79(9) 3_666 3_676 ?
N4 K1 K1 80.80(7) 3_666 3_676 ?
N4 K1 O2 65.85(9) 3_666 3_676 ?
N4 K1 O6 145.39(10) 3_666 2 ?
N4 K1 O12 52.01(9) 3_666 3_666 ?
N4 K1 N1 73.45(9) 3_666 3_676 ?
O7 K1 K1 156.37(8) . 3_676 ?
O7 K1 O4 97.80(10) . 1_565 ?
O7 K1 O2 127.97(9) . 3_676 ?
O7 K1 O1 126.72(10) . . ?
O7 K1 O1 159.48(10) . 3_676 ?
O7 K1 O6 59.96(9) . 2 ?
O7 K1 O12 83.43(10) . 3_666 ?
O7 K1 N4 117.07(10) . 3_666 ?
O7 K1 N1 144.28(10) . 3_676 ?
O7 K1 O10 76.81(10) . . ?
N1 K1 K1 52.34(7) 3_676 3_676 ?
O10 K1 K1 115.17(8) . 3_676 ?
O10 K1 O2 54.78(9) . 3_676 ?
O10 K1 O6 107.25(10) . 2 ?
O10 K1 O12 58.66(9) . 3_666 ?
O10 K1 N4 104.99(10) . 3_666 ?
O10 K1 N1 67.47(10) . 3_676 ?
N2 O4 K1 123.7(3) . 1_545 ?
N1 O2 K1 88.5(2) . 3_676 ?
N2 O3 K1 143.1(3) . . ?
K1 O1 K1 114.35(11) . 3_676 ?
N1 O1 K1 106.7(2) . 3_676 ?
N1 O1 K1 138.2(3) . . ?
N5 O6 K1 162.2(3) . 2_545 ?
O4 N2 O3 121.9(4) . . ?
O4 N2 C1 116.6(4) . . ?
O3 N2 C1 121.5(4) . . ?
N8 O12 K1 117.7(3) . 3_666 ?
N4 N3 C1 119.5(3) . . ?
N4 N3 C2 109.6(3) . . ?
C2 N3 C1 130.8(4) . . ?
N3 N4 K1 130.7(2) . 3_666 ?
C4 N4 K1 114.7(3) . 3_666 ?
C4 N4 N3 104.5(3) . . ?
K1 O7 H7A 110.7 . . ?
K1 O7 H7B 110.3 . . ?
H7A O7 H7B 103.3 . . ?
O6 N5 C2 114.8(4) . . ?
O5 N5 O6 126.0(4) . . ?
O5 N5 C2 119.1(4) . . ?
O11 N8 O12 125.3(4) . . ?
O11 N8 C4 116.0(4) . . ?
O12 N8 C4 118.6(4) . . ?
O2 N1 K1 70.2(2) . 3_676 ?
O2 N1 C1 116.8(4) . . ?
O1 N1 K1 53.1(2) . 3_676 ?
O1 N1 O2 120.9(4) . . ?
O1 N1 C1 122.3(4) . . ?
C1 N1 K1 162.0(3) . 3_676 ?
O9 N7 O8 125.9(4) . . ?
O9 N7 N6 118.6(4) . . ?
O8 N7 N6 115.5(4) . . ?
K1 O10 H10A 110.4 . . ?
K1 O10 H10B 110.7 . . ?
H10A O10 H10B 103.3 . . ?
N7 N6 H6 119.9 . . ?
N7 N6 C3 120.2(4) . . ?
C3 N6 H6 119.9 . . ?
N2 C1 N3 116.9(4) . . ?
N1 C1 N2 124.0(4) . . ?
N1 C1 N3 118.2(4) . . ?
N4 C4 N8 117.6(4) . . ?
N4 C4 C3 113.7(4) . . ?
C3 C4 N8 128.6(4) . . ?
N6 C3 C4 129.9(4) . . ?
C2 C3 N6 127.3(4) . . ?
C2 C3 C4 102.7(4) . . ?
N3 C2 N5 121.9(4) . . ?
C3 C2 N3 109.4(4) . . ?
C3 C2 N5 128.6(4) . . ?

loop_
_geom_bond_atom_site_label_1
_geom_bond_atom_site_label_2
_geom_bond_distance
_geom_bond_site_symmetry_2
_geom_bond_publ_flag
K1 K1 4.765(3) 3_676 ?
K1 O4 2.768(3) 1_565 ?
K1 O2 3.247(3) 3_676 ?
K1 O3 2.703(3) . ?
K1 O1 2.790(4) . ?
K1 O1 2.880(3) 3_676 ?
K1 O6 3.131(3) 2 ?
K1 O12 3.016(4) 3_666 ?
K1 N4 3.013(4) 3_666 ?
K1 O7 2.768(3) . ?
K1 N1 3.449(4) 3_676 ?
K1 O10 2.957(4) . ?
O4 N2 1.244(4) . ?
O2 N1 1.250(4) . ?
O3 N2 1.245(4) . ?
O1 N1 1.245(5) . ?
O6 N5 1.234(4) . ?
O5 N5 1.206(5) . ?
N2 C1 1.385(5) . ?
O9 N7 1.216(5) . ?
O11 N8 1.221(5) . ?
O12 N8 1.222(4) . ?
N3 N4 1.359(5) . ?
N3 C1 1.390(5) . ?
N3 C2 1.367(5) . ?
N4 C4 1.322(5) . ?
O7 H7A 0.8982 . ?
O7 H7B 0.8983 . ?
O8 N7 1.231(5) . ?
N5 C2 1.440(5) . ?
N8 C4 1.445(5) . ?
N1 C1 1.372(5) . ?
N7 N6 1.363(5) . ?
O10 H10A 0.9020 . ?
O10 H10B 0.9023 . ?
N6 H6 0.8800 . ?
N6 C3 1.385(5) . ?
C4 C3 1.395(6) . ?
C3 C2 1.357(6) . ?
